data_7039080
loop_
_publ_author_name
'Hoidn, Christian M.'
'Wolf, Robert'

_publ_section_title
;
 Reaction of a 2,4,6-triphenylphosphinine ferrate anion with
 electrophiles: a new route to phosphacyclohexadienyl complexes.
;
_journal_issue 21
_journal_name_full 'Dalton transactions (Cambridge, England : 2003)'
_journal_page_first 8875
_journal_page_last 8884
_journal_paper_doi 10.1039/c6dt00336b
_journal_volume 45
_journal_year 2016
_chemical_formula_moiety 'C34 H35 Fe P'
_chemical_formula_sum 'C34 H35 Fe P'
_chemical_formula_weight 530.44
_space_group_crystal_system monoclinic
_space_group_IT_number 14
_space_group_name_Hall '-P 2yn'
_space_group_name_H-M_alt 'P 1 21/n 1'
_symmetry_space_group_name_Hall '-P 2yn'
_symmetry_space_group_name_H-M 'P 1 21/n 1'
_atom_sites_solution_hydrogens geom
_audit_creation_date 2016-01-20
_audit_creation_method
;
Olex2 1.2
(compiled 2015.09.30 svn.r3233 for OlexSys, GUI svn.r5103)
;
_audit_update_record
;
2016-01-20 deposited with the CCDC.
2016-04-19 downloaded from the CCDC.
;
_cell_angle_alpha 90
_cell_angle_beta 99.3153(5)
_cell_angle_gamma 90
_cell_formula_units_Z 4
_cell_length_a 9.89052(5)
_cell_length_b 16.24733(7)
_cell_length_c 17.19538(11)
_cell_measurement_reflns_used 43418
_cell_measurement_temperature 123.01(10)
_cell_measurement_theta_max 73.3860
_cell_measurement_theta_min 3.7040
_cell_volume 2726.76(3)
_computing_cell_refinement
;
CrysAlisPro, Agilent Technologies,
Version 1.171.37.35 (release 13-08-2014 CrysAlis171 .NET)
(compiled Aug 13 2014,18:06:01)
;
_computing_data_collection
;
CrysAlisPro, Agilent Technologies,
Version 1.171.37.35 (release 13-08-2014 CrysAlis171 .NET)
(compiled Aug 13 2014,18:06:01)
;
_computing_data_reduction
;
CrysAlisPro, Agilent Technologies,
Version 1.171.37.35 (release 13-08-2014 CrysAlis171 .NET)
(compiled Aug 13 2014,18:06:01)
;
_computing_molecular_graphics 'Olex2 (Dolomanov et al., 2009)'
_computing_publication_material 'Olex2 (Dolomanov et al., 2009)'
_computing_structure_refinement 'ShelXL (Sheldrick, 2015)'
_diffrn_ambient_environment N~2~
_diffrn_ambient_temperature 123.(1)
_diffrn_detector 'CCD plate'
_diffrn_detector_area_resol_mean 5.1773
_diffrn_detector_type Atlas
_diffrn_measured_fraction_theta_full 1.000
_diffrn_measured_fraction_theta_max 0.996
_diffrn_measurement_details
;
  1 omega -112.00  -14.00   1.0000    1.0000
omega____ theta____ kappa____ phi______ frames
    -      -40.8939  -57.0000   30.0000 98

  2 omega   17.00   69.00   1.0000    1.0000
omega____ theta____ kappa____ phi______ frames
    -       40.8939  -57.0000 -180.0000 52

  3 omega   45.00   95.00   1.0000    1.0000
omega____ theta____ kappa____ phi______ frames
    -       40.8939 -125.0000   60.0000 50

  4 omega   34.00  118.00   1.0000    4.0000
omega____ theta____ kappa____ phi______ frames
    -      106.9800 -125.0000  -60.0000 84

  5 omega   83.00  158.00   1.0000    4.0000
omega____ theta____ kappa____ phi______ frames
    -      106.9800   30.0000   60.0000 75

  6 omega   32.00  121.00   1.0000    4.0000
omega____ theta____ kappa____ phi______ frames
    -      106.9800 -125.0000  120.0000 89

  7 omega   23.00  102.00   1.0000    4.0000
omega____ theta____ kappa____ phi______ frames
    -      106.9800  -94.0000  -30.0000 79

  8 omega   74.00  154.00   1.0000    4.0000
omega____ theta____ kappa____ phi______ frames
    -      106.9800   77.0000  150.0000 80

  9 omega -120.00   -7.00   1.0000    1.0000
omega____ theta____ kappa____ phi______ frames
    -      -40.8939  -77.0000  -90.0000 113

 10 omega -117.00  -15.00   1.0000    1.0000
omega____ theta____ kappa____ phi______ frames
    -      -40.8939  -37.0000  120.0000 102

 11 omega   73.00  158.00   1.0000    4.0000
omega____ theta____ kappa____ phi______ frames
    -      106.9800   77.0000  -60.0000 85

 12 omega   73.00  158.00   1.0000    4.0000
omega____ theta____ kappa____ phi______ frames
    -      106.9800   77.0000   90.0000 85

 13 omega   32.00   77.00   1.0000    4.0000
omega____ theta____ kappa____ phi______ frames
    -      106.9800  -45.0000  150.0000 45

 14 omega   79.00  158.00   1.0000    4.0000
omega____ theta____ kappa____ phi______ frames
    -      106.9800   45.0000 -120.0000 79

 15 omega  -70.00   33.00   1.0000    1.0000
omega____ theta____ kappa____ phi______ frames
    -      -40.8939   57.0000 -180.0000 103

 16 omega  -70.00   33.00   1.0000    1.0000
omega____ theta____ kappa____ phi______ frames
    -      -40.8939   57.0000   30.0000 103

 17 omega   32.00   77.00   1.0000    4.0000
omega____ theta____ kappa____ phi______ frames
    -      106.9800  -45.0000   60.0000 45

 18 omega   79.00  158.00   1.0000    4.0000
omega____ theta____ kappa____ phi______ frames
    -      106.9800   45.0000    0.0000 79

 19 omega   77.00  158.00   1.0000    4.0000
omega____ theta____ kappa____ phi______ frames
    -      106.9800   61.0000  -90.0000 81

 20 omega   29.00   69.00   1.0000    4.0000
omega____ theta____ kappa____ phi______ frames
    -      106.9800  -30.0000  -30.0000 40

 21 omega -120.00   -7.00   1.0000    1.0000
omega____ theta____ kappa____ phi______ frames
    -      -40.8939  -77.0000  120.0000 113

 22 omega -120.00   -7.00   1.0000    1.0000
omega____ theta____ kappa____ phi______ frames
    -      -40.8939  -77.0000    0.0000 113

 23 omega   23.00  109.00   1.0000    4.0000
omega____ theta____ kappa____ phi______ frames
    -      106.9800  -94.0000  150.0000 86

 24 omega   73.00  158.00   1.0000    4.0000
omega____ theta____ kappa____ phi______ frames
    -      106.9800   77.0000   60.0000 85

 25 omega   79.00  158.00   1.0000    4.0000
omega____ theta____ kappa____ phi______ frames
    -      106.9800   45.0000 -150.0000 79

 26 omega   32.00   77.00   1.0000    4.0000
omega____ theta____ kappa____ phi______ frames
    -      106.9800  -45.0000  -60.0000 45

 27 omega -120.00   -7.00   1.0000    1.0000
omega____ theta____ kappa____ phi______ frames
    -      -40.8939  -77.0000 -150.0000 113

 28 omega    2.00   98.00   1.0000    1.0000
omega____ theta____ kappa____ phi______ frames
    -       40.8939 -125.0000  -60.0000 96

 29 omega   73.00  158.00   1.0000    4.0000
omega____ theta____ kappa____ phi______ frames
    -      106.9800   77.0000  120.0000 85

 30 omega   73.00  158.00   1.0000    4.0000
omega____ theta____ kappa____ phi______ frames
    -      106.9800   77.0000    0.0000 85

 31 omega   28.00  141.00   1.0000    4.0000
omega____ theta____ kappa____ phi______ frames
    -      106.9800  -77.0000  -60.0000 113

 32 omega   32.00   77.00   1.0000    4.0000
omega____ theta____ kappa____ phi______ frames
    -      106.9800  -45.0000    0.0000 45

 33 omega -117.00  -15.00   1.0000    1.0000
omega____ theta____ kappa____ phi______ frames
    -      -40.8939  -37.0000 -150.0000 102

 34 omega  -11.00   89.00   1.0000    1.0000
omega____ theta____ kappa____ phi______ frames
    -       40.8939 -110.0000  128.0000 100

 35 omega   73.00  158.00   1.0000    4.0000
omega____ theta____ kappa____ phi______ frames
    -      106.9800   77.0000   30.0000 85

 36 omega   32.00   77.00   1.0000    4.0000
omega____ theta____ kappa____ phi______ frames
    -      106.9800  -45.0000  120.0000 45

 37 omega   73.00  158.00   1.0000    4.0000
omega____ theta____ kappa____ phi______ frames
    -      106.9800   77.0000  -90.0000 85

 38 omega   77.00  158.00   1.0000    4.0000
omega____ theta____ kappa____ phi______ frames
    -      106.9800   61.0000 -120.0000 81

 39 omega -115.00  -11.00   1.0000    1.0000
omega____ theta____ kappa____ phi______ frames
    -      -40.8939  -57.0000  120.0000 104

 40 omega -120.00   -7.00   1.0000    1.0000
omega____ theta____ kappa____ phi______ frames
    -      -40.8939  -77.0000   30.0000 113

 41 omega   32.00   77.00   1.0000    4.0000
omega____ theta____ kappa____ phi______ frames
    -      106.9800  -45.0000 -180.0000 45

 42 omega   73.00  158.00   1.0000    4.0000
omega____ theta____ kappa____ phi______ frames
    -      106.9800   77.0000 -120.0000 85

 43 omega   73.00  158.00   1.0000    4.0000
omega____ theta____ kappa____ phi______ frames
    -      106.9800   77.0000 -180.0000 85

 44 omega   77.00  158.00   1.0000    4.0000
omega____ theta____ kappa____ phi______ frames
    -      106.9800   61.0000    0.0000 81

 45 omega -117.00  -15.00   1.0000    1.0000
omega____ theta____ kappa____ phi______ frames
    -      -40.8939  -37.0000  -90.0000 102

 46 omega -115.00  -11.00   1.0000    1.0000
omega____ theta____ kappa____ phi______ frames
    -      -40.8939  -57.0000 -150.0000 104

 47 omega   77.00  158.00   1.0000    4.0000
omega____ theta____ kappa____ phi______ frames
    -      106.9800   61.0000  150.0000 81

 48 omega   77.00  158.00   1.0000    4.0000
omega____ theta____ kappa____ phi______ frames
    -      106.9800   61.0000   60.0000 81

 49 omega   77.00  158.00   1.0000    4.0000
omega____ theta____ kappa____ phi______ frames
    -      106.9800   61.0000  120.0000 81

 50 omega   29.00  115.00   1.0000    4.0000
omega____ theta____ kappa____ phi______ frames
    -      106.9800 -110.0000  128.0000 86

 51 omega -117.00  -15.00   1.0000    1.0000
omega____ theta____ kappa____ phi______ frames
    -      -40.8939  -37.0000  150.0000 102

 52 omega   -5.00  122.00   1.0000    1.0000
omega____ theta____ kappa____ phi______ frames
    -       40.8939   19.0000    0.0000 127

 53 omega   77.00  158.00   1.0000    4.0000
omega____ theta____ kappa____ phi______ frames
    -      106.9800   61.0000  -60.0000 81

 54 omega   77.00  158.00   1.0000    4.0000
omega____ theta____ kappa____ phi______ frames
    -      106.9800   61.0000   90.0000 81

 55 omega   77.00  158.00   1.0000    4.0000
omega____ theta____ kappa____ phi______ frames
    -      106.9800   61.0000 -180.0000 81

 56 omega   77.00  158.00   1.0000    4.0000
omega____ theta____ kappa____ phi______ frames
    -      106.9800   61.0000  -30.0000 81

 57 omega -120.00   -7.00   1.0000    1.0000
omega____ theta____ kappa____ phi______ frames
    -      -40.8939  -77.0000  -30.0000 113

 58 omega -117.00  -15.00   1.0000    1.0000
omega____ theta____ kappa____ phi______ frames
    -      -40.8939  -37.0000 -180.0000 102

 59 omega   28.00  141.00   1.0000    4.0000
omega____ theta____ kappa____ phi______ frames
    -      106.9800  -77.0000 -180.0000 113

 60 omega   73.00  111.00   1.0000    4.0000
omega____ theta____ kappa____ phi______ frames
    -      106.9800   77.0000  -30.0000 38
;
_diffrn_measurement_device 'four-circle diffractometer'
_diffrn_measurement_device_type 'SuperNova, Single source at offset, Atlas'
_diffrn_measurement_method '\w scans'
_diffrn_orient_matrix_UB_11 0.0063183000
_diffrn_orient_matrix_UB_12 -0.0923431000
_diffrn_orient_matrix_UB_13 -0.0193114000
_diffrn_orient_matrix_UB_21 0.1556850000
_diffrn_orient_matrix_UB_22 0.0070556000
_diffrn_orient_matrix_UB_23 0.0013373000
_diffrn_orient_matrix_UB_31 0.0252049000
_diffrn_orient_matrix_UB_32 -0.0202505000
_diffrn_orient_matrix_UB_33 0.0887250000
_diffrn_radiation_monochromator mirror
_diffrn_radiation_probe x-ray
_diffrn_radiation_type CuK\a
_diffrn_radiation_wavelength 1.54184
_diffrn_reflns_av_R_equivalents 0.0357
_diffrn_reflns_av_unetI/netI 0.0133
_diffrn_reflns_Laue_measured_fraction_full 1.000
_diffrn_reflns_Laue_measured_fraction_max 0.996
_diffrn_reflns_limit_h_max 12
_diffrn_reflns_limit_h_min -12
_diffrn_reflns_limit_k_max 20
_diffrn_reflns_limit_k_min -20
_diffrn_reflns_limit_l_max 21
_diffrn_reflns_limit_l_min -19
_diffrn_reflns_number 78382
_diffrn_reflns_point_group_measured_fraction_full 1.000
_diffrn_reflns_point_group_measured_fraction_max 0.996
_diffrn_reflns_theta_full 67.684
_diffrn_reflns_theta_max 73.567
_diffrn_reflns_theta_min 3.767
_diffrn_source 'sealed X-ray tube'
_diffrn_source_type 'SuperNova (Cu) X-ray Source'
_exptl_absorpt_coefficient_mu 5.128
_exptl_absorpt_correction_T_max 0.883
_exptl_absorpt_correction_T_min 0.704
_exptl_absorpt_correction_type gaussian
_exptl_absorpt_process_details
;
CrysAlisPro, Agilent Technologies,
Version 1.171.37.35 (release 13-08-2014 CrysAlis171 .NET)
(compiled Aug 13 2014,18:06:01)
Numerical absorption correction based on gaussian integration over
            a multifaceted crystal model
Empirical absorption correction using spherical harmonics,
 implemented in SCALE3 ABSPACK scaling algorithm.
;
_exptl_crystal_colour 'clear dark red'
_exptl_crystal_colour_lustre clear
_exptl_crystal_colour_modifier dark
_exptl_crystal_colour_primary red
_exptl_crystal_density_diffrn 1.292
_exptl_crystal_description block
_exptl_crystal_F_000 1120
_exptl_crystal_size_max 0.3957
_exptl_crystal_size_mid 0.2794
_exptl_crystal_size_min 0.1335
_refine_diff_density_max 0.453
_refine_diff_density_min -0.348
_refine_diff_density_rms 0.047
_refine_ls_extinction_method none
_refine_ls_goodness_of_fit_ref 1.046
_refine_ls_hydrogen_treatment constr
_refine_ls_matrix_type full
_refine_ls_number_parameters 331
_refine_ls_number_reflns 5489
_refine_ls_number_restraints 0
_refine_ls_restrained_S_all 1.046
_refine_ls_R_factor_all 0.0302
_refine_ls_R_factor_gt 0.0291
_refine_ls_shift/su_max 0.002
_refine_ls_shift/su_mean 0.000
_refine_ls_structure_factor_coef Fsqd
_refine_ls_weighting_details 'w=1/[\s^2^(Fo^2^)+(0.0403P)^2^+1.3533P] where P=(Fo^2^+2Fc^2^)/3'
_refine_ls_weighting_scheme calc
_refine_ls_wR_factor_gt 0.0767
_refine_ls_wR_factor_ref 0.0776
_reflns_Friedel_coverage 0.000
_reflns_number_gt 5289
_reflns_number_total 5489
_reflns_threshold_expression 'I > 2\s(I)'
_cod_data_source_file c6dt00336b2.cif
_cod_data_source_block cmh037_mp
_cod_depositor_comments 'Adding full bibliography for 7039074--7039080.cif.'
_cod_database_code 7039080
_chemical_oxdiff_formula C34H35FeP
_chemical_oxdiff_usercomment Hexan-Fraktion
_shelx_space_group_comment
;
The symmetry employed for this shelxl refinement is uniquely defined
by the following loop, which should always be used as a source of
symmetry information in preference to the above space-group names.
They are only intended as comments.
;
_reflns_odcompleteness_completeness 99.94
_reflns_odcompleteness_iscentric 1
_reflns_odcompleteness_theta 66.97
_olex2_refinement_description
;
1. Others
 Fixed Uiso: H2(0.023) H4(0.023) H6A(0.044) H6B(0.044) H6C(0.044) H12A(0.07)
 H12B(0.07) H12C(0.07) H13A(0.099) H13B(0.099) H13C(0.099) H14A(0.091)
 H14B(0.091) H14C(0.091) H15A(0.064) H15B(0.064) H15C(0.064) H16A(0.045)
 H16B(0.045) H16C(0.045) H18(0.028) H19(0.035) H20(0.041) H21(0.048) H22(0.037)
 H24(0.032) H25(0.038) H26(0.041) H27(0.041) H28(0.033) H30(0.029) H31(0.036)
 H32(0.039) H33(0.037) H34(0.03)
 Fixed X: H2(0.0217) H4(0.3577) H6A(0.0927) H6B(0.2244) H6C(0.1269)
 H12A(0.5039) H12B(0.5907) H12C(0.6192) H13A(0.1638) H13B(0.2852) H13C(0.2996)
 H14A(0.1003) H14B(0.1376) H14C(0.0558) H15A(0.3803) H15B(0.3694) H15C(0.237)
 H16A(0.6443) H16B(0.6507) H16C(0.5693) H18(0.2122) H19(0.1076) H20(-0.0955)
 H21(-0.1953) H22(-0.0899) H24(-0.0136) H25(-0.1162) H26(-0.0694) H27(0.0837)
 H28(0.1907) H30(0.5331) H31(0.7635) H32(0.8856) H33(0.7742) H34(0.5447)
 Fixed Y: H2(0.7174) H4(0.8549) H6A(0.8813) H6B(0.933) H6C(0.906) H12A(0.6089)
 H12B(0.5526) H12C(0.6475) H13A(0.522) H13B(0.4624) H13C(0.5254) H14A(0.6009)
 H14B(0.5128) H14C(0.5738) H15A(0.7442) H15B(0.6556) H15C(0.7013) H16A(0.7276)
 H16B(0.6801) H16C(0.763) H18(0.654) H19(0.55) H20(0.4929) H21(0.5435)
 H22(0.6458) H24(0.7286) H25(0.7731) H26(0.9034) H27(0.9876) H28(0.9422)
 H30(0.916) H31(0.9436) H32(0.8864) H33(0.802) H34(0.7722)
 Fixed Z: H2(0.4453) H4(0.5291) H6A(0.2559) H6B(0.2863) H6C(0.345)
 H12A(0.3635) H12B(0.4268) H12C(0.4262) H13A(0.3942) H13B(0.4255) H13C(0.3583)
 H14A(0.5948) H14B(0.5678) H14C(0.5069) H15A(0.6651) H15B(0.6996) H15C(0.659)
 H16A(0.5343) H16B(0.6142) H16C(0.6007) H18(0.2338) H19(0.155) H20(0.1793)
 H21(0.2828) H22(0.3634) H24(0.5653) H25(0.6691) H26(0.7218) H27(0.6717)
 H28(0.5696) H30(0.5106) H31(0.5175) H32(0.4267) H33(0.3284) H34(0.3221)
;
_shelx_shelxl_version_number 2014/7
_olex2_submission_special_instructions 'No special instructions were received'

loop_
_space_group_symop_operation_xyz
'x, y, z'
'-x+1/2, y+1/2, -z+1/2'
'-x, -y, -z'
'x-1/2, -y-1/2, z-1/2'

loop_
_atom_site_label
_atom_site_type_symbol
_atom_site_fract_x
_atom_site_fract_y
_atom_site_fract_z
_atom_site_U_iso_or_equiv
_atom_site_adp_type
_atom_site_occupancy
_atom_site_site_symmetry_order
_atom_site_calc_flag
_atom_site_refinement_flags_posn
Fe1 Fe 0.29347(2) 0.70721(2) 0.46831(2) 0.01708(7) Uani 1 1 d .
P1 P 0.26485(4) 0.79394(2) 0.32057(2) 0.01937(9) Uani 1 1 d .
C1 C 0.14867(14) 0.72576(9) 0.36147(8) 0.0187(3) Uani 1 1 d .
C2 C 0.09761(14) 0.74949(8) 0.43060(8) 0.0193(3) Uani 1 1 d .
H2 H 0.0217 0.7174 0.4453 0.023 Uiso 1 1 calc R
C3 C 0.16609(14) 0.80541(8) 0.48734(8) 0.0192(3) Uani 1 1 d .
C4 C 0.30153(14) 0.83251(8) 0.48163(8) 0.0188(3) Uani 1 1 d .
H4 H 0.3577 0.8549 0.5291 0.023 Uiso 1 1 calc R
C5 C 0.36692(14) 0.81489(8) 0.41564(8) 0.0180(3) Uani 1 1 d .
C6 C 0.16523(17) 0.89016(10) 0.29939(10) 0.0296(3) Uani 1 1 d .
H6A H 0.0927 0.8813 0.2559 0.044 Uiso 1 1 calc GR
H6B H 0.2244 0.9330 0.2863 0.044 Uiso 1 1 calc GR
H6C H 0.1269 0.9060 0.3450 0.044 Uiso 1 1 calc GR
C7 C 0.44790(18) 0.61940(9) 0.47137(9) 0.0285(3) Uani 1 1 d .
C8 C 0.3188(2) 0.57943(10) 0.46618(10) 0.0362(4) Uani 1 1 d .
C9 C 0.25863(18) 0.60222(10) 0.53251(10) 0.0337(4) Uani 1 1 d .
C10 C 0.35062(16) 0.65612(10) 0.57988(9) 0.0261(3) Uani 1 1 d .
C11 C 0.46785(15) 0.66709(9) 0.54255(8) 0.0211(3) Uani 1 1 d .
C12 C 0.5495(2) 0.60591(13) 0.41709(11) 0.0467(5) Uani 1 1 d .
H12A H 0.5039 0.6089 0.3635 0.070 Uiso 1 1 calc GR
H12B H 0.5907 0.5526 0.4268 0.070 Uiso 1 1 calc GR
H12C H 0.6192 0.6475 0.4262 0.070 Uiso 1 1 calc GR
C13 C 0.2617(3) 0.51666(11) 0.40559(14) 0.0662(8) Uani 1 1 d .
H13A H 0.1638 0.5220 0.3942 0.099 Uiso 1 1 calc GR
H13B H 0.2852 0.4624 0.4255 0.099 Uiso 1 1 calc GR
H13C H 0.2996 0.5254 0.3583 0.099 Uiso 1 1 calc GR
C14 C 0.1261(2) 0.56950(14) 0.55230(16) 0.0605(7) Uani 1 1 d .
H14A H 0.1003 0.6009 0.5948 0.091 Uiso 1 1 calc GR
H14B H 0.1376 0.5128 0.5678 0.091 Uiso 1 1 calc GR
H14C H 0.0558 0.5738 0.5069 0.091 Uiso 1 1 calc GR
C15 C 0.3327(2) 0.69260(14) 0.65794(10) 0.0429(5) Uani 1 1 d .
H15A H 0.3803 0.7442 0.6651 0.064 Uiso 1 1 calc GR
H15B H 0.3694 0.6556 0.6996 0.064 Uiso 1 1 calc GR
H15C H 0.2370 0.7013 0.6590 0.064 Uiso 1 1 calc GR
C16 C 0.59433(16) 0.71362(10) 0.57589(11) 0.0300(4) Uani 1 1 d .
H16A H 0.6443 0.7276 0.5343 0.045 Uiso 1 1 calc GR
H16B H 0.6507 0.6801 0.6142 0.045 Uiso 1 1 calc GR
H16C H 0.5693 0.7630 0.6007 0.045 Uiso 1 1 calc GR
C17 C 0.07652(15) 0.66062(8) 0.30978(8) 0.0203(3) Uani 1 1 d .
C18 C 0.13119(15) 0.63125(9) 0.24507(9) 0.0236(3) Uani 1 1 d .
H18 H 0.2122 0.6540 0.2338 0.028 Uiso 1 1 calc R
C19 C 0.06771(17) 0.56897(10) 0.19704(9) 0.0289(3) Uani 1 1 d .
H19 H 0.1076 0.5500 0.1550 0.035 Uiso 1 1 calc R
C20 C -0.05367(19) 0.53503(10) 0.21106(10) 0.0345(4) Uani 1 1 d .
H20 H -0.0955 0.4929 0.1793 0.041 Uiso 1 1 calc R
C21 C -0.1123(2) 0.56500(12) 0.27340(11) 0.0397(4) Uani 1 1 d .
H21 H -0.1953 0.5435 0.2828 0.048 Uiso 1 1 calc R
C22 C -0.04870(17) 0.62665(10) 0.32197(10) 0.0311(4) Uani 1 1 d .
H22 H -0.0899 0.6458 0.3634 0.037 Uiso 1 1 calc R
C23 C 0.10146(14) 0.83014(9) 0.55615(8) 0.0217(3) Uani 1 1 d .
C24 C 0.00737(16) 0.78047(10) 0.58683(10) 0.0268(3) Uani 1 1 d .
H24 H -0.0136 0.7286 0.5653 0.032 Uiso 1 1 calc R
C25 C -0.05517(17) 0.80730(12) 0.64880(10) 0.0316(4) Uani 1 1 d .
H25 H -0.1162 0.7731 0.6691 0.038 Uiso 1 1 calc R
C26 C -0.02683(17) 0.88519(12) 0.68055(10) 0.0344(4) Uani 1 1 d .
H26 H -0.0694 0.9034 0.7218 0.041 Uiso 1 1 calc R
C27 C 0.06469(17) 0.93537(11) 0.65065(10) 0.0344(4) Uani 1 1 d .
H27 H 0.0837 0.9876 0.6717 0.041 Uiso 1 1 calc R
C28 C 0.12865(16) 0.90798(10) 0.58909(9) 0.0277(3) Uani 1 1 d .
H28 H 0.1907 0.9422 0.5696 0.033 Uiso 1 1 calc R
C29 C 0.51291(14) 0.83768(8) 0.41775(8) 0.0197(3) Uani 1 1 d .
C30 C 0.58132(15) 0.89146(9) 0.47462(9) 0.0246(3) Uani 1 1 d .
H30 H 0.5331 0.9160 0.5106 0.029 Uiso 1 1 calc R
C31 C 0.71964(16) 0.90891(10) 0.47831(10) 0.0302(3) Uani 1 1 d .
H31 H 0.7635 0.9436 0.5175 0.036 Uiso 1 1 calc R
C32 C 0.79279(16) 0.87507(11) 0.42396(10) 0.0326(4) Uani 1 1 d .
H32 H 0.8856 0.8864 0.4267 0.039 Uiso 1 1 calc R
C33 C 0.72620(16) 0.82428(11) 0.36569(10) 0.0309(4) Uani 1 1 d .
H33 H 0.7742 0.8020 0.3284 0.037 Uiso 1 1 calc R
C34 C 0.58808(16) 0.80607(9) 0.36216(10) 0.0250(3) Uani 1 1 d .
H34 H 0.5447 0.7722 0.3221 0.030 Uiso 1 1 calc R

loop_
_atom_site_aniso_label
_atom_site_aniso_U_11
_atom_site_aniso_U_22
_atom_site_aniso_U_33
_atom_site_aniso_U_23
_atom_site_aniso_U_13
_atom_site_aniso_U_12
Fe1 0.02043(12) 0.01652(12) 0.01358(12) 0.00089(7) 0.00059(9) -0.00206(8)
P1 0.02120(18) 0.02168(18) 0.01521(18) 0.00061(12) 0.00289(14) -0.00174(13)
C1 0.0196(6) 0.0196(6) 0.0160(7) 0.0004(5) 0.0006(5) -0.0009(5)
C2 0.0187(6) 0.0204(6) 0.0185(7) 0.0006(5) 0.0026(5) -0.0028(5)
C3 0.0205(7) 0.0198(6) 0.0175(7) 0.0002(5) 0.0036(5) -0.0015(5)
C4 0.0211(7) 0.0182(6) 0.0168(6) -0.0007(5) 0.0025(5) -0.0020(5)
C5 0.0188(6) 0.0174(6) 0.0175(7) 0.0015(5) 0.0022(5) -0.0013(5)
C6 0.0293(8) 0.0254(7) 0.0313(9) 0.0058(6) -0.0034(6) -0.0017(6)
C7 0.0434(9) 0.0209(7) 0.0195(7) 0.0025(6) -0.0004(7) 0.0116(6)
C8 0.0522(10) 0.0153(7) 0.0329(9) 0.0033(6) -0.0173(8) 0.0012(7)
C9 0.0337(8) 0.0276(8) 0.0353(9) 0.0169(7) -0.0082(7) -0.0073(7)
C10 0.0266(7) 0.0316(8) 0.0188(7) 0.0087(6) -0.0005(6) 0.0007(6)
C11 0.0231(7) 0.0209(7) 0.0182(7) 0.0031(5) -0.0002(5) 0.0024(5)
C12 0.0698(13) 0.0462(11) 0.0265(9) 0.0082(8) 0.0147(9) 0.0365(10)
C13 0.1032(19) 0.0186(8) 0.0574(14) -0.0065(8) -0.0457(13) 0.0095(10)
C14 0.0401(11) 0.0497(12) 0.0854(17) 0.0410(12) -0.0086(11) -0.0175(9)
C15 0.0369(10) 0.0732(13) 0.0188(8) 0.0076(8) 0.0054(7) 0.0148(9)
C16 0.0241(8) 0.0264(8) 0.0364(9) 0.0041(6) -0.0046(7) 0.0005(6)
C17 0.0233(7) 0.0195(6) 0.0163(7) 0.0018(5) -0.0020(5) -0.0005(5)
C18 0.0253(7) 0.0241(7) 0.0202(7) -0.0012(6) 0.0004(6) 0.0020(6)
C19 0.0380(8) 0.0267(8) 0.0199(7) -0.0040(6) -0.0021(6) 0.0058(6)
C20 0.0454(10) 0.0270(8) 0.0270(8) -0.0067(7) -0.0066(7) -0.0080(7)
C21 0.0418(10) 0.0432(10) 0.0335(9) -0.0071(8) 0.0039(8) -0.0211(8)
C22 0.0345(8) 0.0359(9) 0.0233(8) -0.0054(7) 0.0060(7) -0.0124(7)
C23 0.0196(7) 0.0286(7) 0.0169(7) -0.0012(6) 0.0027(5) -0.0006(6)
C24 0.0253(7) 0.0323(8) 0.0236(8) -0.0015(6) 0.0062(6) -0.0051(6)
C25 0.0251(8) 0.0480(10) 0.0231(8) 0.0014(7) 0.0085(6) -0.0061(7)
C26 0.0276(8) 0.0558(11) 0.0214(8) -0.0090(7) 0.0085(6) -0.0014(7)
C27 0.0319(8) 0.0412(9) 0.0315(9) -0.0149(7) 0.0093(7) -0.0043(7)
C28 0.0270(7) 0.0321(8) 0.0257(8) -0.0065(6) 0.0091(6) -0.0048(6)
C29 0.0193(7) 0.0200(6) 0.0197(7) 0.0063(5) 0.0031(5) 0.0002(5)
C30 0.0248(7) 0.0276(7) 0.0212(7) 0.0041(6) 0.0035(6) -0.0046(6)
C31 0.0261(8) 0.0352(8) 0.0271(8) 0.0077(7) -0.0022(6) -0.0090(6)
C32 0.0181(7) 0.0413(9) 0.0373(9) 0.0143(7) 0.0013(6) -0.0013(6)
C33 0.0241(7) 0.0367(9) 0.0340(9) 0.0091(7) 0.0106(7) 0.0071(6)
C34 0.0232(7) 0.0266(7) 0.0255(8) 0.0035(6) 0.0052(6) 0.0021(6)

loop_
_atom_type_symbol
_atom_type_description
_atom_type_scat_dispersion_real
_atom_type_scat_dispersion_imag
_atom_type_scat_source
C C 0.0181 0.0091 'International Tables Vol C Tables 4.2.6.8 and 6.1.1.4'
H H 0.0000 0.0000 'International Tables Vol C Tables 4.2.6.8 and 6.1.1.4'
Fe Fe -1.1336 3.1974 'International Tables Vol C Tables 4.2.6.8 and 6.1.1.4'
P P 0.2955 0.4335 'International Tables Vol C Tables 4.2.6.8 and 6.1.1.4'

loop_
_exptl_crystal_face_index_h
_exptl_crystal_face_index_k
_exptl_crystal_face_index_l
_exptl_crystal_face_perp_dist
_exptl_oxdiff_crystal_face_indexfrac_h
_exptl_oxdiff_crystal_face_indexfrac_k
_exptl_oxdiff_crystal_face_indexfrac_l
_exptl_oxdiff_crystal_face_x
_exptl_oxdiff_crystal_face_y
_exptl_oxdiff_crystal_face_z
-6 1 6 0.1516 -6.0000 1.0000 6.0000 -0.2461 -0.9190 0.3609
0 -2 11 0.1427 0.0000 -2.0000 11.0000 -0.0277 0.0006 1.0165
1 2 -11 0.1225 1.0000 2.0000 -11.0000 0.0341 0.1551 -0.9913
-6 2 -3 0.1745 -6.0000 2.0000 -3.0000 -0.1647 -0.9240 -0.4579
4 0 -9 0.1217 4.0000 0.0000 -9.0000 0.1991 0.6107 -0.6977
-6 0 5 0.1545 -6.0000 -0.0000 5.0000 -0.1345 -0.9274 0.2924
6 0 -4 0.1611 6.0000 0.0000 -4.0000 0.1152 0.9288 -0.2037
-5 -4 6 0.1459 -5.0000 -4.0000 6.0000 0.2219 -0.7986 0.4873
-5 -2 -6 0.1577 -5.0000 -2.0000 -6.0000 0.2690 -0.8006 -0.6179
5 4 -6 0.1153 5.0000 4.0000 -6.0000 -0.2219 0.7986 -0.4873
0 -10 2 0.0676 0.0000 -10.0000 2.0000 0.8848 -0.0679 0.3800
0 10 1 0.0543 -0.0000 10.0000 1.0000 -0.9427 0.0719 -0.1138
1 -10 -1 0.0631 1.0000 -10.0000 -1.0000 0.9491 0.0838 0.1390
1 -7 -9 0.0911 1.0000 -7.0000 -9.0000 0.8265 0.0943 -0.6316
-2 -10 3 0.0756 -2.0000 -10.0000 3.0000 0.8529 -0.3779 0.4183
2 5 8 0.1716 2.0000 5.0000 8.0000 -0.6036 0.3573 0.6590
1 -10 2 0.0685 1.0000 -10.0000 2.0000 0.8911 0.0878 0.4052

loop_
_geom_angle_atom_site_label_1
_geom_angle_atom_site_label_2
_geom_angle_atom_site_label_3
_geom_angle
C2 Fe1 C1 39.19(5)
C2 Fe1 C3 40.07(5)
C2 Fe1 C5 87.75(5)
C2 Fe1 C7 152.20(6)
C2 Fe1 C8 115.77(6)
C2 Fe1 C9 102.21(6)
C2 Fe1 C10 121.62(6)
C2 Fe1 C11 160.64(6)
C3 Fe1 C1 72.14(5)
C3 Fe1 C5 72.44(5)
C3 Fe1 C8 146.78(7)
C4 Fe1 C1 87.99(5)
C4 Fe1 C2 73.81(5)
C4 Fe1 C3 40.35(5)
C4 Fe1 C5 39.54(5)
C4 Fe1 C7 131.47(6)
C4 Fe1 C8 170.20(6)
C4 Fe1 C9 139.34(7)
C4 Fe1 C10 107.05(6)
C4 Fe1 C11 103.28(6)
C5 Fe1 C1 75.57(5)
C7 Fe1 C1 119.95(6)
C7 Fe1 C3 167.36(6)
C7 Fe1 C5 105.75(6)
C7 Fe1 C8 39.82(7)
C7 Fe1 C9 67.10(7)
C8 Fe1 C1 100.85(6)
C8 Fe1 C5 138.64(7)
C9 Fe1 C1 114.81(6)
C9 Fe1 C3 112.64(7)
C9 Fe1 C5 169.21(6)
C9 Fe1 C8 39.64(8)
C10 Fe1 C1 151.98(6)
C10 Fe1 C3 103.92(6)
C10 Fe1 C5 130.74(6)
C10 Fe1 C7 67.38(6)
C10 Fe1 C8 66.74(6)
C10 Fe1 C9 39.80(6)
C11 Fe1 C1 159.49(6)
C11 Fe1 C3 127.19(6)
C11 Fe1 C5 102.16(5)
C11 Fe1 C7 40.34(6)
C11 Fe1 C8 67.02(6)
C11 Fe1 C9 67.10(6)
C11 Fe1 C10 40.05(6)
C1 P1 C6 103.94(7)
C5 P1 C1 93.46(6)
C5 P1 C6 102.72(7)
P1 C1 Fe1 92.32(6)
C2 C1 Fe1 66.55(8)
C2 C1 P1 119.46(10)
C2 C1 C17 119.51(12)
C17 C1 Fe1 126.63(10)
C17 C1 P1 118.33(10)
Fe1 C2 H2 117.6
C1 C2 Fe1 74.26(8)
C1 C2 H2 117.6
C1 C2 C3 123.65(13)
C3 C2 Fe1 71.19(8)
C3 C2 H2 117.6
C2 C3 Fe1 68.74(8)
C2 C3 C4 119.84(13)
C2 C3 C23 119.99(12)
C4 C3 Fe1 68.22(8)
C4 C3 C23 119.98(13)
C23 C3 Fe1 132.66(10)
Fe1 C4 H4 118.0
C3 C4 Fe1 71.42(8)
C3 C4 H4 118.0
C5 C4 Fe1 74.06(8)
C5 C4 C3 123.03(13)
C5 C4 H4 118.0
P1 C5 Fe1 92.89(6)
C4 C5 Fe1 66.40(8)
C4 C5 P1 119.94(10)
C4 C5 C29 119.72(12)
C29 C5 Fe1 125.88(10)
C29 C5 P1 117.84(10)
P1 C6 H6A 109.5
P1 C6 H6B 109.5
P1 C6 H6C 109.5
H6A C6 H6B 109.5
H6A C6 H6C 109.5
H6B C6 H6C 109.5
C8 C7 Fe1 70.38(9)
C8 C7 C11 107.34(15)
C8 C7 C12 125.57(17)
C11 C7 Fe1 69.57(8)
C11 C7 C12 126.75(17)
C12 C7 Fe1 130.45(11)
C7 C8 Fe1 69.80(9)
C7 C8 C13 125.9(2)
C9 C8 Fe1 70.12(9)
C9 C8 C7 108.64(14)
C9 C8 C13 125.2(2)
C13 C8 Fe1 130.81(12)
C8 C9 Fe1 70.24(9)
C8 C9 C10 107.99(15)
C8 C9 C14 125.75(18)
C10 C9 Fe1 69.80(9)
C10 C9 C14 126.08(19)
C14 C9 Fe1 129.22(13)
C9 C10 Fe1 70.39(9)
C9 C10 C11 108.13(14)
C9 C10 C15 126.70(16)
C11 C10 Fe1 69.78(8)
C11 C10 C15 125.11(15)
C15 C10 Fe1 127.69(12)
C7 C11 Fe1 70.10(8)
C7 C11 C16 126.26(15)
C10 C11 Fe1 70.17(8)
C10 C11 C7 107.89(14)
C10 C11 C16 125.62(14)
C16 C11 Fe1 129.58(10)
C7 C12 H12A 109.5
C7 C12 H12B 109.5
C7 C12 H12C 109.5
H12A C12 H12B 109.5
H12A C12 H12C 109.5
H12B C12 H12C 109.5
C8 C13 H13A 109.5
C8 C13 H13B 109.5
C8 C13 H13C 109.5
H13A C13 H13B 109.5
H13A C13 H13C 109.5
H13B C13 H13C 109.5
C9 C14 H14A 109.5
C9 C14 H14B 109.5
C9 C14 H14C 109.5
H14A C14 H14B 109.5
H14A C14 H14C 109.5
H14B C14 H14C 109.5
C10 C15 H15A 109.5
C10 C15 H15B 109.5
C10 C15 H15C 109.5
H15A C15 H15B 109.5
H15A C15 H15C 109.5
H15B C15 H15C 109.5
C11 C16 H16A 109.5
C11 C16 H16B 109.5
C11 C16 H16C 109.5
H16A C16 H16B 109.5
H16A C16 H16C 109.5
H16B C16 H16C 109.5
C18 C17 C1 120.57(13)
C18 C17 C22 116.71(13)
C22 C17 C1 122.71(13)
C17 C18 H18 119.1
C19 C18 C17 121.73(14)
C19 C18 H18 119.1
C18 C19 H19 119.7
C20 C19 C18 120.67(15)
C20 C19 H19 119.7
C19 C20 H20 120.7
C19 C20 C21 118.67(15)
C21 C20 H20 120.7
C20 C21 H21 119.6
C20 C21 C22 120.89(16)
C22 C21 H21 119.6
C17 C22 H22 119.4
C21 C22 C17 121.27(16)
C21 C22 H22 119.4
C24 C23 C3 122.81(14)
C28 C23 C3 119.25(13)
C28 C23 C24 117.82(14)
C23 C24 H24 119.5
C25 C24 C23 121.04(15)
C25 C24 H24 119.5
C24 C25 H25 119.9
C24 C25 C26 120.14(15)
C26 C25 H25 119.9
C25 C26 H26 120.2
C27 C26 C25 119.69(15)
C27 C26 H26 120.2
C26 C27 H27 119.9
C26 C27 C28 120.11(16)
C28 C27 H27 119.9
C23 C28 H28 119.4
C27 C28 C23 121.18(15)
C27 C28 H28 119.4
C30 C29 C5 122.02(13)
C34 C29 C5 120.89(13)
C34 C29 C30 117.09(13)
C29 C30 H30 119.3
C31 C30 C29 121.34(15)
C31 C30 H30 119.3
C30 C31 H31 119.8
C32 C31 C30 120.44(16)
C32 C31 H31 119.8
C31 C32 H32 120.4
C33 C32 C31 119.16(14)
C33 C32 H32 120.4
C32 C33 H33 119.7
C32 C33 C34 120.61(16)
C34 C33 H33 119.7
C29 C34 H34 119.4
C33 C34 C29 121.27(15)
C33 C34 H34 119.4

loop_
_geom_bond_atom_site_label_1
_geom_bond_atom_site_label_2
_geom_bond_distance
Fe1 C1 2.1599(14)
Fe1 C2 2.0588(14)
Fe1 C3 2.0912(14)
Fe1 C4 2.0486(14)
Fe1 C5 2.1498(14)
Fe1 C7 2.0846(15)
Fe1 C8 2.0922(16)
Fe1 C9 2.0906(15)
Fe1 C10 2.0828(15)
Fe1 C11 2.0776(14)
P1 C1 1.8175(14)
P1 C5 1.8091(14)
P1 C6 1.8525(16)
C1 C2 1.418(2)
C1 C17 1.4880(19)
C2 H2 0.9800
C2 C3 1.422(2)
C3 C4 1.4285(19)
C3 C23 1.488(2)
C4 H4 0.9800
C4 C5 1.4232(19)
C5 C29 1.4854(19)
C6 H6A 0.9600
C6 H6B 0.9600
C6 H6C 0.9600
C7 C8 1.423(3)
C7 C11 1.435(2)
C7 C12 1.494(2)
C8 C9 1.418(3)
C8 C13 1.501(2)
C9 C10 1.421(2)
C9 C14 1.503(3)
C10 C11 1.425(2)
C10 C15 1.504(2)
C11 C16 1.494(2)
C12 H12A 0.9600
C12 H12B 0.9600
C12 H12C 0.9600
C13 H13A 0.9600
C13 H13B 0.9600
C13 H13C 0.9600
C14 H14A 0.9600
C14 H14B 0.9600
C14 H14C 0.9600
C15 H15A 0.9600
C15 H15B 0.9600
C15 H15C 0.9600
C16 H16A 0.9600
C16 H16B 0.9600
C16 H16C 0.9600
C17 C18 1.398(2)
C17 C22 1.402(2)
C18 H18 0.9300
C18 C19 1.390(2)
C19 H19 0.9300
C19 C20 1.377(2)
C20 H20 0.9300
C20 C21 1.387(3)
C21 H21 0.9300
C21 C22 1.388(2)
C22 H22 0.9300
C23 C24 1.398(2)
C23 C28 1.394(2)
C24 H24 0.9300
C24 C25 1.386(2)
C25 H25 0.9300
C25 C26 1.389(3)
C26 H26 0.9300
C26 C27 1.378(2)
C27 H27 0.9300
C27 C28 1.391(2)
C28 H28 0.9300
C29 C30 1.401(2)
C29 C34 1.400(2)
C30 H30 0.9300
C30 C31 1.388(2)
C31 H31 0.9300
C31 C32 1.385(3)
C32 H32 0.9300
C32 C33 1.380(3)
C33 H33 0.9300
C33 C34 1.389(2)
C34 H34 0.9300

loop_
_geom_torsion_atom_site_label_1
_geom_torsion_atom_site_label_2
_geom_torsion_atom_site_label_3
_geom_torsion_atom_site_label_4
_geom_torsion
Fe1 C1 C2 C3 53.84(13)
Fe1 C1 C17 C18 -93.11(15)
Fe1 C1 C17 C22 87.93(17)
Fe1 C2 C3 C4 46.99(12)
Fe1 C2 C3 C23 -127.95(13)
Fe1 C3 C4 C5 55.67(13)
Fe1 C3 C23 C24 -61.6(2)
Fe1 C3 C23 C28 122.32(15)
Fe1 C4 C5 P1 79.15(9)
Fe1 C4 C5 C29 -119.14(12)
Fe1 C5 C29 C30 -95.06(15)
Fe1 C5 C29 C34 85.15(16)
Fe1 C7 C8 C9 -59.57(11)
Fe1 C7 C8 C13 126.40(16)
Fe1 C7 C11 C10 60.27(10)
Fe1 C7 C11 C16 -125.09(15)
Fe1 C8 C9 C10 -59.84(11)
Fe1 C8 C9 C14 124.70(17)
Fe1 C9 C10 C11 -59.82(10)
Fe1 C9 C10 C15 122.95(17)
Fe1 C10 C11 C7 -60.22(10)
Fe1 C10 C11 C16 125.09(14)
P1 C1 C2 Fe1 -78.79(9)
P1 C1 C2 C3 -24.95(19)
P1 C1 C17 C18 24.15(18)
P1 C1 C17 C22 -154.81(13)
P1 C5 C29 C30 148.04(12)
P1 C5 C29 C34 -31.74(17)
C1 P1 C5 Fe1 19.47(6)
C1 P1 C5 C4 -44.83(12)
C1 P1 C5 C29 153.12(11)
C1 C2 C3 Fe1 -55.18(13)
C1 C2 C3 C4 -8.2(2)
C1 C2 C3 C23 176.87(13)
C1 C17 C18 C19 178.33(14)
C1 C17 C22 C21 -178.95(16)
C2 C1 C17 C18 -174.54(13)
C2 C1 C17 C22 6.5(2)
C2 C3 C4 Fe1 -47.21(12)
C2 C3 C4 C5 8.5(2)
C2 C3 C23 C24 26.2(2)
C2 C3 C23 C28 -149.83(14)
C3 C4 C5 Fe1 -54.50(12)
C3 C4 C5 P1 24.65(19)
C3 C4 C5 C29 -173.64(13)
C3 C23 C24 C25 -177.10(15)
C3 C23 C28 C27 176.45(15)
C4 C3 C23 C24 -148.69(15)
C4 C3 C23 C28 35.2(2)
C4 C5 C29 C30 -14.0(2)
C4 C5 C29 C34 166.17(13)
C5 P1 C1 Fe1 -19.37(6)
C5 P1 C1 C2 44.88(12)
C5 P1 C1 C17 -153.81(11)
C5 C29 C30 C31 176.68(14)
C5 C29 C34 C33 -177.24(14)
C6 P1 C1 Fe1 -123.38(7)
C6 P1 C1 C2 -59.14(13)
C6 P1 C1 C17 102.17(12)
C6 P1 C5 Fe1 124.60(6)
C6 P1 C5 C4 60.30(13)
C6 P1 C5 C29 -101.75(12)
C7 C8 C9 Fe1 59.37(11)
C7 C8 C9 C10 -0.47(18)
C7 C8 C9 C14 -175.93(16)
C8 C7 C11 Fe1 -60.54(10)
C8 C7 C11 C10 -0.27(16)
C8 C7 C11 C16 174.37(14)
C8 C9 C10 Fe1 60.12(11)
C8 C9 C10 C11 0.30(17)
C8 C9 C10 C15 -176.93(15)
C9 C10 C11 Fe1 60.21(11)
C9 C10 C11 C7 -0.02(17)
C9 C10 C11 C16 -174.70(14)
C11 C7 C8 Fe1 60.03(10)
C11 C7 C8 C9 0.46(17)
C11 C7 C8 C13 -173.57(15)
C12 C7 C8 Fe1 -126.28(16)
C12 C7 C8 C9 174.15(15)
C12 C7 C8 C13 0.1(3)
C12 C7 C11 Fe1 125.86(16)
C12 C7 C11 C10 -173.87(15)
C12 C7 C11 C16 0.8(2)
C13 C8 C9 Fe1 -126.54(16)
C13 C8 C9 C10 173.62(15)
C13 C8 C9 C14 -1.8(3)
C14 C9 C10 Fe1 -124.44(18)
C14 C9 C10 C11 175.74(16)
C14 C9 C10 C15 -1.5(3)
C15 C10 C11 Fe1 -122.51(16)
C15 C10 C11 C7 177.27(15)
C15 C10 C11 C16 2.6(2)
C17 C1 C2 Fe1 120.12(12)
C17 C1 C2 C3 173.96(13)
C17 C18 C19 C20 1.2(2)
C18 C17 C22 C21 2.1(2)
C18 C19 C20 C21 0.9(3)
C19 C20 C21 C22 -1.5(3)
C20 C21 C22 C17 0.0(3)
C22 C17 C18 C19 -2.7(2)
C23 C3 C4 Fe1 127.73(13)
C23 C3 C4 C5 -176.60(13)
C23 C24 C25 C26 1.2(3)
C24 C23 C28 C27 0.2(2)
C24 C25 C26 C27 -0.6(3)
C25 C26 C27 C28 -0.2(3)
C26 C27 C28 C23 0.4(3)
C28 C23 C24 C25 -1.0(2)
C29 C30 C31 C32 1.9(2)
C30 C29 C34 C33 3.0(2)
C30 C31 C32 C33 0.5(2)
C31 C32 C33 C34 -1.1(2)
C32 C33 C34 C29 -0.7(2)
C34 C29 C30 C31 -3.5(2)
